data_2104538
loop_
_publ_author_name
'Marsh, Richard E.'

_publ_section_title
;
 Space groups <i>P</i>1 and <i>Cc</i>: how are they doing?
;
_journal_coeditor_code BK5088
_journal_issue 6
_journal_name_full 'Acta Crystallographica Section B'
_journal_page_first 782
_journal_page_last 783
_journal_paper_doi 10.1107/S0108768109046448
_journal_volume 65
_journal_year 2009
_chemical_formula_moiety 'C22 H22 N4 S'
_chemical_formula_sum 'C22 H22 N4 S'
_chemical_formula_weight 748.99
_chemical_name_systematic
;
1-Allyl-3-methyl-2-phenyl-5-(phenylthio)-1,2,3,4-tetrahydropyrimido(4,5-d)
pyrimidine
;
_space_group_IT_number 15
_symmetry_cell_setting monoclinic
_symmetry_space_group_name_Hall '-C 2yc'
_symmetry_space_group_name_H-M 'C 1 2/c 1'
_cell_angle_alpha 90.00
_cell_angle_beta 103.652(3)
_cell_angle_gamma 90.00
_cell_formula_units_Z 8
_cell_length_a 27.598(4)
_cell_length_b 6.2826(8)
_cell_length_c 23.002(3)
_cell_measurement_temperature 293(2)
_cell_volume 3875.6(9)
_diffrn_radiation_monochromator graphite
_diffrn_radiation_source 'fine-focus sealed tube'
_diffrn_radiation_type MoK\a
_diffrn_radiation_wavelength 0.71073
_exptl_absorpt_coefficient_mu 0.181
_exptl_crystal_density_diffrn 1.284
_exptl_crystal_density_method 'not measured'
_exptl_crystal_F_000 1584
_cod_data_source_file bk5088.cif
_cod_data_source_block JIYGAA
_cod_original_sg_symbol_H-M C2/c
_cod_database_code 2104538

loop_
_symmetry_equiv_pos_as_xyz
'x, y, z'
'x, -y, z+1/2'
'x+1/2, y+1/2, z'
'x+1/2, -y+1/2, z+1/2'
'-x, -y, -z'
'-x, y, 1/2-z'
'1/2-x, 1/2-y, -z'
'1/2-x, 1/2+y, 1/2-z'

loop_
_atom_site_label
_atom_site_type_symbol
_atom_site_fract_x
_atom_site_fract_y
_atom_site_fract_z
_atom_site_occupancy
N1 N 0.4406 0.2587 0.6240 1
C1 C 0.4074 0.1764 0.6602 1
H1 H 0.4226 0.0450 0.6790 1
N2 N 0.3584 0.1194 0.6246 1
C2 C 0.3355 0.3016 0.5889 1
H2 H 0.3286 0.4122 0.6152 1
H3 H 0.3040 0.2581 0.5628 1
C3 C 0.3535 0.4974 0.4982 1
N3 N 0.3846 0.5702 0.4656 1
C4 C 0.4322 0.5322 0.4892 1
H4 H 0.4542 0.5822 0.4674 1
N4 N 0.4530 0.4322 0.5400 1
C5 C 0.4210 0.3600 0.5715 1
C6 C 0.3692 0.3895 0.5514 1
C7 C 0.4937 0.2098 0.6426 1
H5 H 0.5128 0.3305 0.6343 1
H6 H 0.5027 0.1842 0.6854 1
C8 C 0.5066 0.0128 0.6094 1
H7 H 0.4828 -0.0992 0.6029 1
C9 C 0.5474 -0.0190 0.5887 1
H8 H 0.5513 -0.1480 0.5688 1
H9 H 0.5725 0.0875 0.5939 1
C10 C 0.4032 0.3263 0.7107 1
C11 C 0.3750 0.2619 0.7506 1
H10 H 0.3586 0.1317 0.7449 1
C12 C 0.3714 0.3898 0.7984 1
H11 H 0.3530 0.3444 0.8252 1
C13 C 0.3948 0.5840 0.8062 1
H12 H 0.3920 0.6708 0.8378 1
C14 C 0.4224 0.6494 0.7672 1
H13 H 0.4385 0.7804 0.7728 1
C15 C 0.4266 0.5218 0.7195 1
H14 H 0.4453 0.5682 0.6932 1
C16 C 0.3606 -0.0684 0.5876 1
H15 H 0.3282 -0.0964 0.5628 1
H16 H 0.3714 -0.1886 0.6128 1
H17 H 0.3834 -0.0432 0.5630 1
S1 S 0.28871 0.5414 0.47263 1
C17 C 0.2813 0.7202 0.4114 1
C18 C 0.2452 0.6728 0.3610 1
H18 H 0.2294 0.5412 0.3573 1
C19 C 0.2324 0.8216 0.3156 1
H19 H 0.2076 0.7901 0.2820 1
C20 C 0.2558 1.0109 0.3196 1
H20 H 0.2468 1.1094 0.2888 1
C21 C 0.2930 1.0580 0.3692 1
H21 H 0.3097 1.1869 0.3712 1
C22 C 0.3054 0.9150 0.4161 1
H22 H 0.3296 0.9494 0.4502 1

loop_
_geom_angle_atom_site_label_1
_geom_angle_atom_site_label_2
_geom_angle_atom_site_label_3
_geom_angle
_geom_angle_site_symmetry_1
_geom_angle_site_symmetry_2
_geom_angle_site_symmetry_3
_geom_angle_publ_flag
C3 S1 C17 106.32 . . . yes
C1 N1 C5 119.83 . . . yes
C1 N1 C7 118.49 . . . yes
C5 N1 C7 121.37 . . . yes
C1 N2 C2 110.21 . . . yes
C1 N2 C16 111.46 . . . yes
C2 N2 C16 112.08 . . . yes
C3 N3 C4 114.40 . . . yes
C4 N4 C5 115.44 . . . yes
N1 C1 N2 112.94 . . . yes
N1 C1 C10 112.64 . . . yes
N2 C1 C10 110.79 . . . yes
N2 C2 C6 111.30 . . . yes
S1 C3 N3 119.31 . . . yes
S1 C3 C6 117.03 . . . yes
N3 C3 C6 123.66 . . . yes
N3 C4 N4 128.87 . . . yes
N1 C5 N4 117.50 . . . yes
N1 C5 C6 120.93 . . . yes
N4 C5 C6 121.56 . . . yes
C2 C6 C3 125.40 . . . no
C2 C6 C5 118.54 . . . no
C3 C6 C5 116.06 . . . no
N1 C7 C8 110.96 . . . yes
C7 C8 C9 127.56 . . . no
C1 C10 C11 118.52 . . . no
C1 C10 C15 123.07 . . . no
C11 C10 C15 118.40 . . . no
C10 C11 C12 120.64 . . . no
C11 C12 C13 120.01 . . . no
C12 C13 C14 119.89 . . . no
C13 C14 C15 120.56 . . . no
C10 C15 C14 120.48 . . . no
S1 C17 C18 117.26 . . . yes
S1 C17 C22 122.28 . . . yes
C18 C17 C22 119.85 . . . no
C17 C18 C19 119.76 . . . no
C18 C19 C20 120.82 . . . no
C19 C20 C21 119.94 . . . no
C20 C21 C22 120.41 . . . no
C17 C22 C21 119.16 . . . no
N1 C1 H1 107.00 . . . no
N2 C1 H1 107.00 . . . no
C10 C1 H1 107.00 . . . no
N2 C2 H2 109.00 . . . no
N2 C2 H3 109.00 . . . no
C6 C2 H2 109.00 . . . no
C6 C2 H3 109.00 . . . no
H2 C2 H3 108.00 . . . no
N3 C4 H4 116.00 . . . no
N4 C4 H4 116.00 . . . no
N1 C7 H5 109.00 . . . no
N1 C7 H6 109.00 . . . no
C8 C7 H5 109.00 . . . no
C8 C7 H6 110.00 . . . no
H5 C7 H6 108.00 . . . no
C7 C8 H7 116.00 . . . no
C9 C8 H7 116.00 . . . no
C8 C9 H8 120.00 . . . no
C8 C9 H9 120.00 . . . no
H8 C9 H9 120.00 . . . no
C10 C11 H10 119.00 . . . no
C12 C11 H10 120.00 . . . no
C11 C12 H11 120.00 . . . no
C13 C12 H11 120.00 . . . no
C12 C13 H12 120.00 . . . no
C14 C13 H12 120.00 . . . no
C13 C14 H13 120.00 . . . no
C15 C14 H13 120.00 . . . no
C10 C15 H14 120.00 . . . no
C14 C15 H14 120.00 . . . no
N2 C16 H15 109.00 . . . no
N2 C16 H16 110.00 . . . no
N2 C16 H17 110.00 . . . no
H15 C16 H16 109.00 . . . no
H15 C16 H17 109.00 . . . no
H16 C16 H17 110.00 . . . no
C17 C18 H18 120.00 . . . no
C19 C18 H18 120.00 . . . no
C18 C19 H19 120.00 . . . no
C20 C19 H19 120.00 . . . no
C19 C20 H20 120.00 . . . no
C21 C20 H20 120.00 . . . no
C20 C21 H21 120.00 . . . no
C22 C21 H21 120.00 . . . no
C17 C22 H22 121.00 . . . no
C21 C22 H22 120.00 . . . no

loop_
_geom_bond_atom_site_label_1
_geom_bond_atom_site_label_2
_geom_bond_distance
_geom_bond_site_symmetry_1
_geom_bond_site_symmetry_2
_geom_bond_publ_flag
S1 C3 1.7672 . . yes
S1 C17 1.7752 . . yes
N1 C1 1.4698 . . yes
N1 C5 1.3593 . . yes
N1 C7 1.4591 . . yes
N2 C1 1.4508 . . yes
N2 C2 1.4626 . . yes
N2 C16 1.4644 . . yes
N3 C3 1.3461 . . yes
N3 C4 1.3194 . . yes
N4 C4 1.3315 . . yes
N4 C5 1.3464 . . yes
C1 C10 1.5209 . . no
C2 C6 1.5142 . . no
C3 C6 1.3764 . . no
C5 C6 1.4071 . . no
C7 C8 1.5395 . . no
C8 C9 1.3370 . . no
C10 C11 1.3960 . . no
C10 C15 1.3802 . . no
C11 C12 1.3842 . . no
C12 C13 1.3723 . . no
C13 C14 1.3698 . . no
C14 C15 1.3856 . . no
C17 C18 1.3711 . . no
C17 C22 1.3849 . . no
C18 C19 1.3839 . . no
C19 C20 1.3461 . . no
C20 C21 1.3749 . . no
C21 C22 1.3834 . . no
C1 H1 0.9800 . . no
C2 H2 0.9700 . . no
C2 H3 0.9700 . . no
C4 H4 0.9300 . . no
C7 H5 0.9700 . . no
C7 H6 0.9700 . . no
C8 H7 0.9500 . . no
C9 H8 0.9500 . . no
C9 H9 0.9500 . . no
C11 H10 0.9300 . . no
C12 H11 0.9300 . . no
C13 H12 0.9300 . . no
C14 H13 0.9300 . . no
C15 H14 0.9300 . . no
C16 H15 0.9600 . . no
C16 H16 0.9600 . . no
C16 H17 0.9500 . . no
C18 H18 0.9300 . . no
C19 H19 0.9200 . . no
C20 H20 0.9300 . . no
C21 H21 0.9300 . . no
C22 H22 0.9300 . . no
